data_1577115
loop_
_publ_author_name
'Zhu, Yanren'
'Pu, Enfan'
'Yang, Shaoxiong'
'Zhao, Dongbo'
'Xu, Qi'
'Jiang, Piaopiao'
'Li, Xiong'
'Zhang, Hongbin'
'Chen, Jingbo'

_publ_section_title
;
 Electrochemically Driven Strain-Release Dearomative (3+2) Cyclization for
 the Synthesis of Bicyclo[2.1.1]hexane-Fused Polycyclic Spiroindolines
;
_journal_name_full 'Chemical Science'
_journal_paper_doi 10.1039/D6SC01271J
_journal_year 2026
_chemical_formula_moiety 'C28 H25 N O2'
_chemical_formula_sum 'C28 H25 N O2'
_chemical_formula_weight 407.49
_space_group_crystal_system triclinic
_space_group_IT_number 2
_space_group_name_Hall '-P 1'
_space_group_name_H-M_alt 'P -1'
_atom_sites_solution_hydrogens mixed
_atom_sites_solution_primary direct
_audit_creation_date 2025-09-17
_audit_creation_method
;
FinalCif V89 by Daniel Kratzert, Freiburg 2025,
https://dkratzert.de/finalcif.html
;
_audit_update_record
;
2025-12-21 deposited with the CCDC.	2026-04-15 downloaded from the CCDC.
;
_cell_angle_alpha 86.652(2)
_cell_angle_beta 82.6790(10)
_cell_angle_gamma 77.8870(10)
_cell_formula_units_Z 4
_cell_length_a 9.6936(4)
_cell_length_b 14.0626(5)
_cell_length_c 16.2000(6)
_cell_measurement_reflns_used 9939
_cell_measurement_temperature 100.00
_cell_measurement_theta_max 27.52
_cell_measurement_theta_min 2.36
_cell_volume 2140.43(14)
_computing_cell_refinement 'SAINT V8.40B'
_computing_data_reduction 'SAINT V8.40B'
_computing_molecular_graphics 'Olex2 1.5 (Dolomanov et al., 2009)'
_computing_publication_material 'Olex2 1.5 (Dolomanov et al., 2009)'
_computing_structure_refinement 'SHELXL 2018/3 (Sheldrick, 2015)'
_computing_structure_solution 'SHELXT 2018/2 (Sheldrick, 2018)'
_diffrn_ambient_environment N~2~
_diffrn_ambient_temperature 100.00
_diffrn_detector CPAD
_diffrn_detector_area_resol_mean 7.41
_diffrn_detector_type 'Bruker PHOTON'
_diffrn_measured_fraction_theta_full 0.999
_diffrn_measured_fraction_theta_max 0.998
_diffrn_measurement_device 'three-circle diffractometer'
_diffrn_measurement_device_type 'Bruker D8 VENTURE dual wavelength Mo/Cu'
_diffrn_measurement_method '\w and \f scans'
_diffrn_measurement_specimen_support 'MiTeGen micromount'
_diffrn_radiation_monochromator 'mirror optics'
_diffrn_radiation_probe x-ray
_diffrn_radiation_type MoK\a
_diffrn_radiation_wavelength 0.71073
_diffrn_reflns_av_R_equivalents 0.0810
_diffrn_reflns_av_unetI/netI 0.0618
_diffrn_reflns_Laue_measured_fraction_full 0.999
_diffrn_reflns_Laue_measured_fraction_max 0.998
_diffrn_reflns_limit_h_max 12
_diffrn_reflns_limit_h_min -12
_diffrn_reflns_limit_k_max 18
_diffrn_reflns_limit_k_min -18
_diffrn_reflns_limit_l_max 21
_diffrn_reflns_limit_l_min -20
_diffrn_reflns_number 42828
_diffrn_reflns_point_group_measured_fraction_full 0.999
_diffrn_reflns_point_group_measured_fraction_max 0.998
_diffrn_reflns_theta_full 25.242
_diffrn_reflns_theta_max 27.561
_diffrn_reflns_theta_min 1.982
_diffrn_source 'microfocus sealed X-ray tube'
_diffrn_source_current 1.4
_diffrn_source_power 0.07
_diffrn_source_type 'Incoatec I\ms'
_diffrn_source_voltage 50.0
_diffrn_standards_number 0
_exptl_absorpt_coefficient_mu 0.079
_exptl_absorpt_correction_T_max 0.7456
_exptl_absorpt_correction_T_min 0.6476
_exptl_absorpt_correction_type multi-scan
_exptl_absorpt_process_details
;
SADABS-2016/2 (Bruker,2016/2) was used for absorption correction.
wR2(int) was 0.1100 before and 0.0845 after correction.
The Ratio of minimum to maximum transmission is 0.8686.
The \l/2 correction factor is Not present.
;
_exptl_crystal_colour colourless
_exptl_crystal_colour_primary colourless
_exptl_crystal_density_diffrn 1.265
_exptl_crystal_description block
_exptl_crystal_F_000 864
_exptl_crystal_size_max 0.22
_exptl_crystal_size_mid 0.18
_exptl_crystal_size_min 0.13
_refine_diff_density_max 0.285
_refine_diff_density_min -0.331
_refine_diff_density_rms 0.065
_refine_ls_extinction_method none
_refine_ls_goodness_of_fit_ref 1.059
_refine_ls_hydrogen_treatment constr
_refine_ls_matrix_type full
_refine_ls_number_parameters 563
_refine_ls_number_reflns 9870
_refine_ls_number_restraints 0
_refine_ls_restrained_S_all 1.059
_refine_ls_R_factor_all 0.0839
_refine_ls_R_factor_gt 0.0591
_refine_ls_shift/su_max 0.000
_refine_ls_shift/su_mean 0.000
_refine_ls_structure_factor_coef Fsqd
_refine_ls_weighting_details 'w=1/[\s^2^(Fo^2^)+(0.0391P)^2^+1.9767P] where P=(Fo^2^+2Fc^2^)/3'
_refine_ls_weighting_scheme calc
_refine_ls_wR_factor_gt 0.1229
_refine_ls_wR_factor_ref 0.1391
_reflns_Friedel_coverage 0.000
_reflns_number_gt 7607
_reflns_number_total 9870
_reflns_threshold_expression 'I > 2\s(I)'
_cod_data_source_file d6sc01271j2.cif
_cod_data_source_block 1_CCDC1
_cod_original_sg_symbol_H-M P-1
_cod_database_code 1577115
_shelx_shelxl_version_number 2018/3
_olex2_refinement_description
;
1. Fixed Uiso
 At 1.2 times of:
  All C(H) groups, All C(H,H) groups, All N(H) groups
 At 1.5 times of:
  All C(H,H,H) groups
2.a Riding coordinates:
 N1(H1), N2(H2A)
2.b Secondary CH2 refined with riding coordinates:
 C12(H12A,H12B), C13(H13A,H13B), C20(H20A,H20B), C39(H39A,H39B), C41(H41A,
 H41B), C42(H42A,H42B)
2.c Aromatic/amide H refined with riding coordinates:
 C1(H1A), C2(H2), C3(H3), C4(H4), C5(H5), C16(H16), C17(H17), C18(H18),
 C19(H19), C24(H24), C25(H25), C27(H27), C30(H30), C31(H31), C32(H32), C33(H33),
  C46(H46), C48(H48), C49(H49), C52(H52), C53(H53), C54(H54), C55(H55), C56(H56)
2.d Idealised Me refined as rotating group:
 C9(H9A,H9B,H9C), C28(H28A,H28B,H28C), C37(H37A,H37B,H37C), C50(H50A,H50B,H50C)
;
_olex2_submission_special_instructions 'No special instructions were received'
_shelx_space_group_comment
;
The symmetry employed for this shelxl refinement is uniquely defined
by the following loop, which should always be used as a source of
symmetry information in preference to the above space-group names.
They are only intended as comments.
;
_shelx_estimated_absorpt_t_min 0.983
_shelx_estimated_absorpt_t_max 0.990
_olex2_diffrn_ambient_temperature_device 'Oxford Cryostream 800'

loop_
_space_group_symop_operation_xyz
'x, y, z'
'-x, -y, -z'

loop_
_atom_site_label
_atom_site_type_symbol
_atom_site_fract_x
_atom_site_fract_y
_atom_site_fract_z
_atom_site_U_iso_or_equiv
_atom_site_adp_type
_atom_site_occupancy
_atom_site_site_symmetry_order
_atom_site_calc_flag
_atom_site_refinement_flags_posn
_atom_site_refinement_flags_adp
_atom_site_refinement_flags_occupancy
_atom_site_disorder_assembly
_atom_site_disorder_group
O1 O 0.88038(15) 0.27600(10) 0.26389(8) 0.0202(3) Uani 1 1 d . . . . .
O2 O 0.86267(15) 0.44895(10) -0.02082(9) 0.0205(3) Uani 1 1 d . . . . .
N1 N 1.01076(16) -0.11513(12) 0.26204(10) 0.0152(3) Uani 1 1 d . . . . .
H1 H 1.046647 -0.177613 0.256336 0.018 Uiso 1 1 d R U . . .
C1 C 1.1816(2) -0.10439(15) 0.42982(12) 0.0194(4) Uani 1 1 d . . . . .
H1A H 1.086913 -0.113631 0.431810 0.023 Uiso 1 1 calc R U . . .
C2 C 1.2661(2) -0.15069(16) 0.48955(13) 0.0227(4) Uani 1 1 d . . . . .
H2 H 1.229562 -0.191917 0.531503 0.027 Uiso 1 1 calc R U . . .
C3 C 1.4043(2) -0.13649(15) 0.48773(13) 0.0220(4) Uani 1 1 d . . . . .
H3 H 1.461828 -0.167084 0.528963 0.026 Uiso 1 1 calc R U . . .
C4 C 1.4577(2) -0.07758(15) 0.42555(12) 0.0197(4) Uani 1 1 d . . . . .
H4 H 1.552124 -0.067895 0.424049 0.024 Uiso 1 1 calc R U . . .
C5 C 1.3736(2) -0.03265(14) 0.36542(12) 0.0162(4) Uani 1 1 d . . . . .
H5 H 1.411602 0.006821 0.322507 0.019 Uiso 1 1 calc R U . . .
C6 C 1.23386(19) -0.04467(13) 0.36714(11) 0.0140(4) Uani 1 1 d . . . . .
C7 C 1.14287(19) 0.00724(13) 0.30379(11) 0.0131(4) Uani 1 1 d . . . . .
C8 C 1.11130(19) -0.05191(13) 0.23183(11) 0.0128(4) Uani 1 1 d . . . . .
C9 C 1.2446(2) -0.11127(14) 0.18450(12) 0.0173(4) Uani 1 1 d . . . . .
H9A H 1.285958 -0.165738 0.220209 0.026 Uiso 1 1 calc R U . . .
H9B H 1.313804 -0.069761 0.168432 0.026 Uiso 1 1 calc R U . . .
H9C H 1.219786 -0.136473 0.134438 0.026 Uiso 1 1 calc R U . . .
C10 C 1.02110(18) 0.03521(13) 0.18140(11) 0.0121(4) Uani 1 1 d . . . . .
C11 C 1.02025(19) 0.11789(13) 0.24058(11) 0.0129(4) Uani 1 1 d . . . . .
C12 C 0.99378(19) 0.07302(13) 0.32890(11) 0.0131(4) Uani 1 1 d . . . . .
H12A H 0.914020 0.038216 0.337371 0.016 Uiso 1 1 calc R U . . .
H12B H 0.990265 0.117443 0.374675 0.016 Uiso 1 1 calc R U . . .
C13 C 1.18037(19) 0.09968(13) 0.25565(11) 0.0138(4) Uani 1 1 d . . . . .
H13A H 1.249183 0.086494 0.204949 0.017 Uiso 1 1 calc R U . . .
H13B H 1.204275 0.147834 0.290756 0.017 Uiso 1 1 calc R U . . .
C14 C 0.87970(19) 0.00508(13) 0.18289(11) 0.0128(4) Uani 1 1 d . . . . .
C15 C 0.88337(19) -0.08305(14) 0.22742(11) 0.0143(4) Uani 1 1 d . . . . .
C16 C 0.7689(2) -0.12963(15) 0.23471(12) 0.0193(4) Uani 1 1 d . . . . .
H16 H 0.771437 -0.189296 0.265741 0.023 Uiso 1 1 calc R U . . .
C17 C 0.6507(2) -0.08659(16) 0.19539(13) 0.0224(4) Uani 1 1 d . . . . .
H17 H 0.572178 -0.117883 0.199047 0.027 Uiso 1 1 calc R U . . .
C18 C 0.6453(2) 0.00139(16) 0.15083(13) 0.0219(4) Uani 1 1 d . . . . .
H18 H 0.563366 0.029844 0.124755 0.026 Uiso 1 1 calc R U . . .
C19 C 0.7605(2) 0.04812(15) 0.14431(12) 0.0177(4) Uani 1 1 d . . . . .
H19 H 0.757425 0.108303 0.114012 0.021 Uiso 1 1 calc R U . . .
C20 C 1.08259(19) 0.06171(13) 0.09291(11) 0.0134(4) Uani 1 1 d . . . . .
H20A H 1.186888 0.053743 0.090808 0.016 Uiso 1 1 calc R U . . .
H20B H 1.063675 0.016033 0.053536 0.016 Uiso 1 1 calc R U . . .
C21 C 1.02046(19) 0.16499(14) 0.06523(11) 0.0135(4) Uani 1 1 d . . . . .
C22 C 0.95984(19) 0.23827(14) 0.12232(11) 0.0136(4) Uani 1 1 d . . . . .
C23 C 0.94684(19) 0.21606(13) 0.21346(11) 0.0133(4) Uani 1 1 d . . . . .
C24 C 1.0252(2) 0.19151(14) -0.01942(12) 0.0166(4) Uani 1 1 d . . . . .
H24 H 1.065645 0.143535 -0.059339 0.020 Uiso 1 1 calc R U . . .
C25 C 0.9726(2) 0.28578(15) -0.04677(12) 0.0181(4) Uani 1 1 d . . . . .
H25 H 0.976958 0.301561 -0.104740 0.022 Uiso 1 1 calc R U . . .
C26 C 0.91288(19) 0.35799(14) 0.01101(12) 0.0162(4) Uani 1 1 d . . . . .
C27 C 0.90750(19) 0.33353(14) 0.09513(12) 0.0143(4) Uani 1 1 d . . . . .
H27 H 0.867836 0.381987 0.134755 0.017 Uiso 1 1 calc R U . . .
C28 C 0.8053(2) 0.52379(14) 0.03795(13) 0.0203(4) Uani 1 1 d . . . . .
H28A H 0.774462 0.585661 0.007987 0.030 Uiso 1 1 calc R U . . .
H28B H 0.878369 0.530327 0.072621 0.030 Uiso 1 1 calc R U . . .
H28C H 0.723862 0.506499 0.073379 0.030 Uiso 1 1 calc R U . . .
O3 O 0.08885(14) 0.66442(10) 0.25371(8) 0.0197(3) Uani 1 1 d . . . . .
O4 O -0.11600(15) 0.75803(11) 0.55232(9) 0.0227(3) Uani 1 1 d . . . . .
N2 N 0.60521(16) 0.40838(11) 0.23862(10) 0.0146(3) Uani 1 1 d . . . . .
H2A H 0.681597 0.365680 0.249504 0.018 Uiso 1 1 d R U . . .
C29 C 0.6188(2) 0.49274(13) 0.27548(11) 0.0145(4) Uani 1 1 d . . . . .
C30 C 0.7399(2) 0.53321(14) 0.26738(12) 0.0161(4) Uani 1 1 d . . . . .
H30 H 0.826351 0.501261 0.237533 0.019 Uiso 1 1 calc R U . . .
C31 C 0.7302(2) 0.62135(15) 0.30413(12) 0.0189(4) Uani 1 1 d . . . . .
H31 H 0.811341 0.650142 0.299213 0.023 Uiso 1 1 calc R U . . .
C32 C 0.6035(2) 0.66857(15) 0.34823(13) 0.0200(4) Uani 1 1 d . . . . .
H32 H 0.598649 0.729450 0.372163 0.024 Uiso 1 1 calc R U . . .
C33 C 0.4840(2) 0.62647(14) 0.35721(12) 0.0175(4) Uani 1 1 d . . . . .
H33 H 0.398008 0.658022 0.387764 0.021 Uiso 1 1 calc R U . . .
C34 C 0.4921(2) 0.53800(14) 0.32105(11) 0.0146(4) Uani 1 1 d . . . . .
C35 C 0.38083(19) 0.47593(13) 0.32073(11) 0.0136(4) Uani 1 1 d . . . . .
C36 C 0.46298(19) 0.38743(13) 0.26458(11) 0.0135(4) Uani 1 1 d . . . . .
C37 C 0.4776(2) 0.28561(14) 0.30369(13) 0.0192(4) Uani 1 1 d . . . . .
H37A H 0.534016 0.238511 0.263954 0.029 Uiso 1 1 calc R U . . .
H37B H 0.383089 0.270544 0.318347 0.029 Uiso 1 1 calc R U . . .
H37C H 0.525058 0.282036 0.354026 0.029 Uiso 1 1 calc R U . . .
C38 C 0.36899(19) 0.40593(14) 0.19125(11) 0.0141(4) Uani 1 1 d . . . . .
C39 C 0.21646(19) 0.42519(14) 0.23964(12) 0.0152(4) Uani 1 1 d . . . . .
H39A H 0.201126 0.378007 0.285952 0.018 Uiso 1 1 calc R U . . .
H39B H 0.138284 0.437626 0.204101 0.018 Uiso 1 1 calc R U . . .
C40 C 0.26264(19) 0.51856(13) 0.26523(11) 0.0132(4) Uani 1 1 d . . . . .
C41 C 0.34451(19) 0.51868(13) 0.17697(11) 0.0139(4) Uani 1 1 d . . . . .
H41A H 0.431589 0.545826 0.172650 0.017 Uiso 1 1 calc R U . . .
H41B H 0.285058 0.545032 0.132236 0.017 Uiso 1 1 calc R U . . .
C42 C 0.3144(2) 0.45248(14) 0.40869(11) 0.0164(4) Uani 1 1 d . . . . .
H42A H 0.270779 0.395020 0.407201 0.020 Uiso 1 1 calc R U . . .
H42B H 0.389782 0.435927 0.446060 0.020 Uiso 1 1 calc R U . . .
C43 C 0.20223(19) 0.53734(14) 0.44321(12) 0.0151(4) Uani 1 1 d . . . . .
C44 C 0.12210(19) 0.60505(14) 0.39216(11) 0.0142(4) Uani 1 1 d . . . . .
C45 C 0.15210(19) 0.60188(14) 0.29974(11) 0.0142(4) Uani 1 1 d . . . . .
C46 C 0.01391(19) 0.68004(14) 0.42659(12) 0.0156(4) Uani 1 1 d . . . . .
H46 H -0.040557 0.725221 0.391331 0.019 Uiso 1 1 calc R U . . .
C47 C -0.01259(19) 0.68753(14) 0.51207(12) 0.0168(4) Uani 1 1 d . . . . .
C48 C 0.0696(2) 0.62238(15) 0.56356(12) 0.0190(4) Uani 1 1 d . . . . .
H48 H 0.053189 0.628975 0.622215 0.023 Uiso 1 1 calc R U . . .
C49 C 0.1748(2) 0.54821(15) 0.52948(12) 0.0188(4) Uani 1 1 d . . . . .
H49 H 0.229435 0.503825 0.565218 0.023 Uiso 1 1 calc R U . . .
C50 C -0.2087(2) 0.82082(16) 0.50150(14) 0.0243(5) Uani 1 1 d . . . . .
H50A H -0.153166 0.857231 0.461452 0.036 Uiso 1 1 calc R U . . .
H50B H -0.278864 0.866435 0.536698 0.036 Uiso 1 1 calc R U . . .
H50C H -0.257609 0.781919 0.471442 0.036 Uiso 1 1 calc R U . . .
C51 C 0.41148(19) 0.33923(14) 0.11954(11) 0.0142(4) Uani 1 1 d . . . . .
C52 C 0.3343(2) 0.26935(14) 0.10685(12) 0.0167(4) Uani 1 1 d . . . . .
H52 H 0.254299 0.262153 0.145355 0.020 Uiso 1 1 calc R U . . .
C53 C 0.3728(2) 0.20994(15) 0.03846(13) 0.0203(4) Uani 1 1 d . . . . .
H53 H 0.318327 0.163245 0.030099 0.024 Uiso 1 1 calc R U . . .
C54 C 0.4907(2) 0.21880(16) -0.01759(13) 0.0234(4) Uani 1 1 d . . . . .
H54 H 0.517702 0.177751 -0.063936 0.028 Uiso 1 1 calc R U . . .
C55 C 0.5689(2) 0.28783(17) -0.00561(13) 0.0255(5) Uani 1 1 d . . . . .
H55 H 0.649706 0.294222 -0.043750 0.031 Uiso 1 1 calc R U . . .
C56 C 0.5289(2) 0.34763(16) 0.06235(13) 0.0223(4) Uani 1 1 d . . . . .
H56 H 0.582547 0.395093 0.069952 0.027 Uiso 1 1 calc R U . . .

loop_
_atom_site_aniso_label
_atom_site_aniso_U_11
_atom_site_aniso_U_22
_atom_site_aniso_U_33
_atom_site_aniso_U_23
_atom_site_aniso_U_13
_atom_site_aniso_U_12
O1 0.0243(7) 0.0169(7) 0.0157(7) -0.0031(5) -0.0038(6) 0.0056(6)
O2 0.0260(7) 0.0167(7) 0.0181(7) 0.0056(5) -0.0071(6) -0.0014(6)
N1 0.0148(8) 0.0116(8) 0.0189(8) 0.0000(6) -0.0021(6) -0.0025(6)
C1 0.0162(9) 0.0209(10) 0.0200(10) 0.0041(8) -0.0024(8) -0.0027(8)
C2 0.0234(10) 0.0238(11) 0.0187(10) 0.0060(8) -0.0012(8) -0.0023(8)
C3 0.0211(10) 0.0231(11) 0.0190(10) 0.0017(8) -0.0065(8) 0.0036(8)
C4 0.0156(9) 0.0216(10) 0.0213(10) 0.0002(8) -0.0053(8) -0.0010(8)
C5 0.0171(9) 0.0152(9) 0.0156(9) -0.0007(7) -0.0024(7) -0.0012(7)
C6 0.0154(9) 0.0113(9) 0.0140(9) -0.0028(7) -0.0010(7) 0.0007(7)
C7 0.0130(8) 0.0116(9) 0.0144(9) 0.0000(7) -0.0013(7) -0.0018(7)
C8 0.0135(8) 0.0114(9) 0.0131(9) -0.0015(7) -0.0009(7) -0.0018(7)
C9 0.0145(9) 0.0167(10) 0.0189(10) -0.0048(7) -0.0006(7) 0.0012(7)
C10 0.0125(8) 0.0121(9) 0.0108(8) -0.0010(7) -0.0004(7) -0.0012(7)
C11 0.0135(9) 0.0126(9) 0.0122(9) -0.0006(7) -0.0017(7) -0.0016(7)
C12 0.0123(8) 0.0139(9) 0.0118(9) -0.0010(7) -0.0009(7) 0.0002(7)
C13 0.0144(9) 0.0139(9) 0.0137(9) 0.0002(7) -0.0036(7) -0.0032(7)
C14 0.0130(8) 0.0125(9) 0.0122(9) -0.0031(7) 0.0003(7) -0.0015(7)
C15 0.0148(9) 0.0140(9) 0.0132(9) -0.0028(7) -0.0001(7) -0.0017(7)
C16 0.0203(10) 0.0187(10) 0.0197(10) 0.0014(8) -0.0005(8) -0.0075(8)
C17 0.0171(10) 0.0280(11) 0.0244(11) -0.0013(9) -0.0023(8) -0.0094(8)
C18 0.0144(9) 0.0268(11) 0.0248(11) -0.0008(9) -0.0047(8) -0.0038(8)
C19 0.0165(9) 0.0185(10) 0.0174(9) -0.0007(7) -0.0018(7) -0.0021(7)
C20 0.0137(8) 0.0145(9) 0.0117(9) -0.0018(7) -0.0005(7) -0.0027(7)
C21 0.0126(8) 0.0155(9) 0.0134(9) -0.0005(7) -0.0014(7) -0.0049(7)
C22 0.0129(8) 0.0147(9) 0.0140(9) 0.0009(7) -0.0023(7) -0.0047(7)
C23 0.0115(8) 0.0143(9) 0.0145(9) -0.0008(7) -0.0032(7) -0.0023(7)
C24 0.0170(9) 0.0193(10) 0.0139(9) -0.0016(7) -0.0007(7) -0.0048(7)
C25 0.0215(10) 0.0224(10) 0.0113(9) 0.0030(7) -0.0023(7) -0.0069(8)
C26 0.0152(9) 0.0158(9) 0.0185(9) 0.0051(7) -0.0048(7) -0.0050(7)
C27 0.0128(8) 0.0148(9) 0.0157(9) -0.0007(7) -0.0029(7) -0.0031(7)
C28 0.0224(10) 0.0157(10) 0.0233(10) 0.0034(8) -0.0057(8) -0.0042(8)
O3 0.0232(7) 0.0171(7) 0.0157(7) 0.0014(5) -0.0039(5) 0.0030(6)
O4 0.0190(7) 0.0273(8) 0.0190(7) -0.0117(6) -0.0026(6) 0.0047(6)
N2 0.0109(7) 0.0141(8) 0.0181(8) -0.0026(6) -0.0021(6) -0.0001(6)
C29 0.0175(9) 0.0131(9) 0.0127(9) -0.0002(7) -0.0039(7) -0.0013(7)
C30 0.0139(9) 0.0186(10) 0.0159(9) 0.0001(7) -0.0036(7) -0.0025(7)
C31 0.0185(9) 0.0178(10) 0.0225(10) 0.0017(8) -0.0074(8) -0.0066(8)
C32 0.0253(10) 0.0143(9) 0.0214(10) -0.0033(8) -0.0063(8) -0.0035(8)
C33 0.0182(9) 0.0153(9) 0.0181(10) -0.0026(7) -0.0033(7) 0.0000(7)
C34 0.0177(9) 0.0137(9) 0.0123(9) 0.0017(7) -0.0052(7) -0.0015(7)
C35 0.0162(9) 0.0111(9) 0.0126(9) -0.0005(7) -0.0014(7) -0.0006(7)
C36 0.0130(8) 0.0142(9) 0.0121(9) -0.0003(7) 0.0003(7) -0.0011(7)
C37 0.0213(10) 0.0145(10) 0.0197(10) 0.0008(8) -0.0006(8) -0.0007(8)
C38 0.0131(8) 0.0152(9) 0.0137(9) -0.0016(7) -0.0003(7) -0.0030(7)
C39 0.0132(9) 0.0151(9) 0.0170(9) -0.0023(7) -0.0001(7) -0.0023(7)
C40 0.0146(9) 0.0128(9) 0.0118(9) 0.0000(7) -0.0017(7) -0.0023(7)
C41 0.0152(9) 0.0142(9) 0.0124(9) -0.0007(7) -0.0013(7) -0.0034(7)
C42 0.0179(9) 0.0168(10) 0.0128(9) 0.0004(7) -0.0005(7) -0.0005(7)
C43 0.0141(9) 0.0149(9) 0.0158(9) -0.0010(7) -0.0003(7) -0.0022(7)
C44 0.0141(9) 0.0147(9) 0.0137(9) -0.0012(7) -0.0005(7) -0.0035(7)
C45 0.0126(8) 0.0141(9) 0.0158(9) -0.0006(7) -0.0025(7) -0.0020(7)
C46 0.0133(9) 0.0165(9) 0.0175(9) -0.0021(7) -0.0028(7) -0.0031(7)
C47 0.0122(9) 0.0206(10) 0.0176(9) -0.0075(8) 0.0002(7) -0.0030(7)
C48 0.0200(10) 0.0249(11) 0.0118(9) -0.0034(8) -0.0003(7) -0.0040(8)
C49 0.0187(9) 0.0211(10) 0.0155(9) 0.0005(8) -0.0009(7) -0.0027(8)
C50 0.0168(10) 0.0263(11) 0.0276(11) -0.0123(9) -0.0052(8) 0.0054(8)
C51 0.0137(9) 0.0145(9) 0.0137(9) -0.0008(7) -0.0014(7) -0.0012(7)
C52 0.0155(9) 0.0165(10) 0.0182(9) 0.0007(7) 0.0008(7) -0.0055(7)
C53 0.0201(10) 0.0183(10) 0.0239(10) -0.0054(8) -0.0010(8) -0.0067(8)
C54 0.0216(10) 0.0258(11) 0.0231(11) -0.0119(9) 0.0023(8) -0.0058(8)
C55 0.0194(10) 0.0343(12) 0.0236(11) -0.0106(9) 0.0076(8) -0.0109(9)
C56 0.0169(10) 0.0286(11) 0.0241(11) -0.0098(9) 0.0028(8) -0.0117(8)

loop_
_atom_type_symbol
_atom_type_description
_atom_type_scat_dispersion_real
_atom_type_scat_dispersion_imag
_atom_type_scat_source
C C 0.0033 0.0016 'International Tables Vol C Tables 4.2.6.8 and 6.1.1.4'
H H 0.0000 0.0000 'International Tables Vol C Tables 4.2.6.8 and 6.1.1.4'
N N 0.0061 0.0033 'International Tables Vol C Tables 4.2.6.8 and 6.1.1.4'
O O 0.0106 0.0060 'International Tables Vol C Tables 4.2.6.8 and 6.1.1.4'

loop_
_geom_angle_atom_site_label_1
_geom_angle_atom_site_label_2
_geom_angle_atom_site_label_3
_geom_angle
_geom_angle_site_symmetry_1
_geom_angle_site_symmetry_3
_geom_angle_publ_flag
C26 O2 C28 116.89(15) . . ?
C8 N1 H1 113.9 . . ?
C15 N1 H1 113.8 . . ?
C15 N1 C8 109.88(15) . . ?
C2 C1 H1A 119.5 . . ?
C2 C1 C6 120.94(18) . . ?
C6 C1 H1A 119.5 . . ?
C1 C2 H2 120.1 . . ?
C1 C2 C3 119.88(19) . . ?
C3 C2 H2 120.1 . . ?
C2 C3 H3 120.1 . . ?
C4 C3 C2 119.73(18) . . ?
C4 C3 H3 120.1 . . ?
C3 C4 H4 119.9 . . ?
C3 C4 C5 120.14(19) . . ?
C5 C4 H4 119.9 . . ?
C4 C5 H5 119.5 . . ?
C4 C5 C6 120.91(18) . . ?
C6 C5 H5 119.5 . . ?
C1 C6 C5 118.38(17) . . ?
C1 C6 C7 121.37(17) . . ?
C5 C6 C7 120.23(16) . . ?
C6 C7 C8 119.03(15) . . ?
C6 C7 C12 122.18(15) . . ?
C6 C7 C13 120.15(15) . . ?
C12 C7 C8 101.60(14) . . ?
C13 C7 C8 101.91(14) . . ?
C13 C7 C12 85.60(13) . . ?
N1 C8 C7 111.79(14) . . ?
N1 C8 C9 110.08(15) . . ?
N1 C8 C10 104.78(14) . . ?
C7 C8 C10 99.03(13) . . ?
C9 C8 C7 113.50(15) . . ?
C9 C8 C10 117.00(15) . . ?
C8 C9 H9A 109.5 . . ?
C8 C9 H9B 109.5 . . ?
C8 C9 H9C 109.5 . . ?
H9A C9 H9B 109.5 . . ?
H9A C9 H9C 109.5 . . ?
H9B C9 H9C 109.5 . . ?
C11 C10 C8 97.91(13) . . ?
C14 C10 C8 103.07(14) . . ?
C14 C10 C11 114.76(14) . . ?
C14 C10 C20 112.25(15) . . ?
C20 C10 C8 118.45(14) . . ?
C20 C10 C11 109.74(15) . . ?
C10 C11 C13 101.76(14) . . ?
C12 C11 C10 104.75(14) . . ?
C12 C11 C13 86.08(13) . . ?
C23 C11 C10 115.12(15) . . ?
C23 C11 C12 124.03(15) . . ?
C23 C11 C13 119.92(15) . . ?
C7 C12 H12A 114.8 . . ?
C7 C12 H12B 114.8 . . ?
C11 C12 C7 82.94(13) . . ?
C11 C12 H12A 114.8 . . ?
C11 C12 H12B 114.8 . . ?
H12A C12 H12B 111.9 . . ?
C7 C13 C11 82.20(13) . . ?
C7 C13 H13A 114.9 . . ?
C7 C13 H13B 114.9 . . ?
C11 C13 H13A 114.9 . . ?
C11 C13 H13B 114.9 . . ?
H13A C13 H13B 112.0 . . ?
C15 C14 C10 109.42(15) . . ?
C19 C14 C10 130.26(17) . . ?
C19 C14 C15 120.20(17) . . ?
C14 C15 N1 112.31(16) . . ?
C16 C15 N1 126.52(17) . . ?
C16 C15 C14 121.17(17) . . ?
C15 C16 H16 120.9 . . ?
C17 C16 C15 118.29(18) . . ?
C17 C16 H16 120.9 . . ?
C16 C17 H17 119.4 . . ?
C18 C17 C16 121.21(19) . . ?
C18 C17 H17 119.4 . . ?
C17 C18 H18 119.9 . . ?
C17 C18 C19 120.13(18) . . ?
C19 C18 H18 119.9 . . ?
C14 C19 C18 118.99(18) . . ?
C14 C19 H19 120.5 . . ?
C18 C19 H19 120.5 . . ?
C10 C20 H20A 109.0 . . ?
C10 C20 H20B 109.0 . . ?
H20A C20 H20B 107.8 . . ?
C21 C20 C10 112.83(15) . . ?
C21 C20 H20A 109.0 . . ?
C21 C20 H20B 109.0 . . ?
C22 C21 C20 122.31(16) . . ?
C24 C21 C20 120.40(17) . . ?
C24 C21 C22 117.26(17) . . ?
C21 C22 C23 120.94(16) . . ?
C27 C22 C21 121.11(17) . . ?
C27 C22 C23 117.93(17) . . ?
O1 C23 C11 121.64(16) . . ?
O1 C23 C22 121.98(17) . . ?
C11 C23 C22 116.37(16) . . ?
C21 C24 H24 119.1 . . ?
C25 C24 C21 121.87(18) . . ?
C25 C24 H24 119.1 . . ?
C24 C25 H25 119.9 . . ?
C24 C25 C26 120.11(17) . . ?
C26 C25 H25 119.9 . . ?
O2 C26 C25 116.61(17) . . ?
O2 C26 C27 124.33(18) . . ?
C27 C26 C25 119.06(17) . . ?
C22 C27 H27 119.7 . . ?
C26 C27 C22 120.59(18) . . ?
C26 C27 H27 119.7 . . ?
O2 C28 H28A 109.5 . . ?
O2 C28 H28B 109.5 . . ?
O2 C28 H28C 109.5 . . ?
H28A C28 H28B 109.5 . . ?
H28A C28 H28C 109.5 . . ?
H28B C28 H28C 109.5 . . ?
C47 O4 C50 116.65(15) . . ?
C29 N2 H2A 103.7 . . ?
C29 N2 C36 110.19(15) . . ?
C36 N2 H2A 120.1 . . ?
N2 C29 C30 126.40(17) . . ?
N2 C29 C34 112.23(16) . . ?
C30 C29 C34 121.33(18) . . ?
C29 C30 H30 120.9 . . ?
C31 C30 C29 118.11(18) . . ?
C31 C30 H30 120.9 . . ?
C30 C31 H31 119.4 . . ?
C30 C31 C32 121.23(18) . . ?
C32 C31 H31 119.4 . . ?
C31 C32 H32 120.0 . . ?
C33 C32 C31 120.10(18) . . ?
C33 C32 H32 120.0 . . ?
C32 C33 H33 120.3 . . ?
C34 C33 C32 119.38(18) . . ?
C34 C33 H33 120.3 . . ?
C29 C34 C35 109.39(16) . . ?
C33 C34 C29 119.82(18) . . ?
C33 C34 C35 130.79(17) . . ?
C34 C35 C36 102.82(14) . . ?
C34 C35 C40 114.07(15) . . ?
C34 C35 C42 112.64(15) . . ?
C40 C35 C36 98.55(14) . . ?
C42 C35 C36 118.11(15) . . ?
C42 C35 C40 109.94(15) . . ?
N2 C36 C35 105.18(14) . . ?
N2 C36 C37 109.56(15) . . ?
N2 C36 C38 111.56(14) . . ?
C37 C36 C35 117.57(15) . . ?
C37 C36 C38 113.80(16) . . ?
C38 C36 C35 98.53(13) . . ?
C36 C37 H37A 109.5 . . ?
C36 C37 H37B 109.5 . . ?
C36 C37 H37C 109.5 . . ?
H37A C37 H37B 109.5 . . ?
H37A C37 H37C 109.5 . . ?
H37B C37 H37C 109.5 . . ?
C39 C38 C36 101.33(14) . . ?
C39 C38 C41 85.71(13) . . ?
C41 C38 C36 102.69(14) . . ?
C51 C38 C36 117.51(15) . . ?
C51 C38 C39 122.64(16) . . ?
C51 C38 C41 121.01(15) . . ?
C38 C39 H39A 114.9 . . ?
C38 C39 H39B 114.9 . . ?
C38 C39 C40 82.24(13) . . ?
H39A C39 H39B 112.0 . . ?
C40 C39 H39A 114.9 . . ?
C40 C39 H39B 114.9 . . ?
C35 C40 C39 102.49(14) . . ?
C41 C40 C35 103.17(14) . . ?
C41 C40 C39 86.07(13) . . ?
C45 C40 C35 115.94(15) . . ?
C45 C40 C39 119.50(15) . . ?
C45 C40 C41 124.27(16) . . ?
C38 C41 H41A 114.8 . . ?
C38 C41 H41B 114.8 . . ?
C40 C41 C38 82.93(13) . . ?
C40 C41 H41A 114.8 . . ?
C40 C41 H41B 114.8 . . ?
H41A C41 H41B 111.9 . . ?
C35 C42 H42A 109.3 . . ?
C35 C42 H42B 109.3 . . ?
H42A C42 H42B 107.9 . . ?
C43 C42 C35 111.78(15) . . ?
C43 C42 H42A 109.3 . . ?
C43 C42 H42B 109.3 . . ?
C44 C43 C42 122.51(17) . . ?
C44 C43 C49 118.08(17) . . ?
C49 C43 C42 119.39(17) . . ?
C43 C44 C45 120.96(16) . . ?
C43 C44 C46 120.94(17) . . ?
C46 C44 C45 118.06(16) . . ?
O3 C45 C40 121.36(17) . . ?
O3 C45 C44 121.99(17) . . ?
C44 C45 C40 116.65(16) . . ?
C44 C46 H46 120.2 . . ?
C47 C46 C44 119.54(18) . . ?
C47 C46 H46 120.2 . . ?
O4 C47 C46 124.31(18) . . ?
O4 C47 C48 115.61(17) . . ?
C46 C47 C48 120.06(17) . . ?
C47 C48 H48 119.9 . . ?
C49 C48 C47 120.17(18) . . ?
C49 C48 H48 119.9 . . ?
C43 C49 H49 119.4 . . ?
C48 C49 C43 121.15(18) . . ?
C48 C49 H49 119.4 . . ?
O4 C50 H50A 109.5 . . ?
O4 C50 H50B 109.5 . . ?
O4 C50 H50C 109.5 . . ?
H50A C50 H50B 109.5 . . ?
H50A C50 H50C 109.5 . . ?
H50B C50 H50C 109.5 . . ?
C52 C51 C38 121.60(16) . . ?
C52 C51 C56 118.31(18) . . ?
C56 C51 C38 120.07(17) . . ?
C51 C52 H52 119.6 . . ?
C53 C52 C51 120.82(17) . . ?
C53 C52 H52 119.6 . . ?
C52 C53 H53 119.9 . . ?
C54 C53 C52 120.12(19) . . ?
C54 C53 H53 119.9 . . ?
C53 C54 H54 120.1 . . ?
C55 C54 C53 119.71(19) . . ?
C55 C54 H54 120.1 . . ?
C54 C55 H55 120.1 . . ?
C54 C55 C56 119.84(19) . . ?
C56 C55 H55 120.1 . . ?
C51 C56 H56 119.4 . . ?
C55 C56 C51 121.19(19) . . ?
C55 C56 H56 119.4 . . ?

loop_
_geom_bond_atom_site_label_1
_geom_bond_atom_site_label_2
_geom_bond_distance
_geom_bond_site_symmetry_2
_geom_bond_publ_flag
O1 C23 1.229(2) . ?
O2 C26 1.366(2) . ?
O2 C28 1.435(2) . ?
N1 H1 0.8801 . ?
N1 C8 1.473(2) . ?
N1 C15 1.399(2) . ?
C1 H1A 0.9500 . ?
C1 C2 1.391(3) . ?
C1 C6 1.393(3) . ?
C2 H2 0.9500 . ?
C2 C3 1.392(3) . ?
C3 H3 0.9500 . ?
C3 C4 1.385(3) . ?
C4 H4 0.9500 . ?
C4 C5 1.389(3) . ?
C5 H5 0.9500 . ?
C5 C6 1.396(3) . ?
C6 C7 1.496(2) . ?
C7 C8 1.567(3) . ?
C7 C12 1.563(2) . ?
C7 C13 1.561(2) . ?
C8 C9 1.525(2) . ?
C8 C10 1.596(2) . ?
C9 H9A 0.9800 . ?
C9 H9B 0.9800 . ?
C9 H9C 0.9800 . ?
C10 C11 1.548(2) . ?
C10 C14 1.514(2) . ?
C10 C20 1.537(2) . ?
C11 C12 1.543(2) . ?
C11 C13 1.567(2) . ?
C11 C23 1.484(2) . ?
C12 H12A 0.9900 . ?
C12 H12B 0.9900 . ?
C13 H13A 0.9900 . ?
C13 H13B 0.9900 . ?
C14 C15 1.393(3) . ?
C14 C19 1.392(3) . ?
C15 C16 1.392(3) . ?
C16 H16 0.9500 . ?
C16 C17 1.391(3) . ?
C17 H17 0.9500 . ?
C17 C18 1.390(3) . ?
C18 H18 0.9500 . ?
C18 C19 1.400(3) . ?
C19 H19 0.9500 . ?
C20 H20A 0.9900 . ?
C20 H20B 0.9900 . ?
C20 C21 1.516(3) . ?
C21 C22 1.408(3) . ?
C21 C24 1.398(3) . ?
C22 C23 1.486(3) . ?
C22 C27 1.396(3) . ?
C24 H24 0.9500 . ?
C24 C25 1.385(3) . ?
C25 H25 0.9500 . ?
C25 C26 1.403(3) . ?
C26 C27 1.383(3) . ?
C27 H27 0.9500 . ?
C28 H28A 0.9800 . ?
C28 H28B 0.9800 . ?
C28 H28C 0.9800 . ?
O3 C45 1.232(2) . ?
O4 C47 1.380(2) . ?
O4 C50 1.426(2) . ?
N2 H2A 0.8799 . ?
N2 C29 1.396(2) . ?
N2 C36 1.474(2) . ?
C29 C30 1.397(3) . ?
C29 C34 1.398(3) . ?
C30 H30 0.9500 . ?
C30 C31 1.387(3) . ?
C31 H31 0.9500 . ?
C31 C32 1.396(3) . ?
C32 H32 0.9500 . ?
C32 C33 1.396(3) . ?
C33 H33 0.9500 . ?
C33 C34 1.389(3) . ?
C34 C35 1.524(3) . ?
C35 C36 1.594(2) . ?
C35 C40 1.546(2) . ?
C35 C42 1.535(2) . ?
C36 C37 1.518(3) . ?
C36 C38 1.565(3) . ?
C37 H37A 0.9800 . ?
C37 H37B 0.9800 . ?
C37 H37C 0.9800 . ?
C38 C39 1.561(2) . ?
C38 C41 1.561(3) . ?
C38 C51 1.497(3) . ?
C39 H39A 0.9900 . ?
C39 H39B 0.9900 . ?
C39 C40 1.567(3) . ?
C40 C41 1.545(2) . ?
C40 C45 1.493(3) . ?
C41 H41A 0.9900 . ?
C41 H41B 0.9900 . ?
C42 H42A 0.9900 . ?
C42 H42B 0.9900 . ?
C42 C43 1.516(3) . ?
C43 C44 1.398(3) . ?
C43 C49 1.400(3) . ?
C44 C45 1.490(3) . ?
C44 C46 1.407(3) . ?
C46 H46 0.9500 . ?
C46 C47 1.382(3) . ?
C47 C48 1.394(3) . ?
C48 H48 0.9500 . ?
C48 C49 1.382(3) . ?
C49 H49 0.9500 . ?
C50 H50A 0.9800 . ?
C50 H50B 0.9800 . ?
C50 H50C 0.9800 . ?
C51 C52 1.393(3) . ?
C51 C56 1.394(3) . ?
C52 H52 0.9500 . ?
C52 C53 1.392(3) . ?
C53 H53 0.9500 . ?
C53 C54 1.389(3) . ?
C54 H54 0.9500 . ?
C54 C55 1.387(3) . ?
C55 H55 0.9500 . ?
C55 C56 1.390(3) . ?
C56 H56 0.9500 . ?

loop_
_geom_torsion_atom_site_label_1
_geom_torsion_atom_site_label_2
_geom_torsion_atom_site_label_3
_geom_torsion_atom_site_label_4
_geom_torsion
_geom_torsion_site_symmetry_1
_geom_torsion_site_symmetry_2
_geom_torsion_site_symmetry_3
_geom_torsion_site_symmetry_4
_geom_torsion_publ_flag
O2 C26 C27 C22 179.20(17) . . . . ?
N1 C8 C10 C11 112.87(14) . . . . ?
N1 C8 C10 C14 -4.92(17) . . . . ?
N1 C8 C10 C20 -129.54(16) . . . . ?
N1 C15 C16 C17 -179.73(18) . . . . ?
C1 C2 C3 C4 -1.1(3) . . . . ?
C1 C6 C7 C8 -75.5(2) . . . . ?
C1 C6 C7 C12 52.9(3) . . . . ?
C1 C6 C7 C13 157.95(18) . . . . ?
C2 C1 C6 C5 0.3(3) . . . . ?
C2 C1 C6 C7 -178.58(18) . . . . ?
C2 C3 C4 C5 0.2(3) . . . . ?
C3 C4 C5 C6 1.0(3) . . . . ?
C4 C5 C6 C1 -1.2(3) . . . . ?
C4 C5 C6 C7 177.68(18) . . . . ?
C5 C6 C7 C8 105.6(2) . . . . ?
C5 C6 C7 C12 -125.98(19) . . . . ?
C5 C6 C7 C13 -20.9(3) . . . . ?
C6 C1 C2 C3 0.9(3) . . . . ?
C6 C7 C8 N1 72.9(2) . . . . ?
C6 C7 C8 C9 -52.4(2) . . . . ?
C6 C7 C8 C10 -177.14(15) . . . . ?
C6 C7 C12 C11 158.61(17) . . . . ?
C6 C7 C13 C11 -159.86(17) . . . . ?
C7 C8 C10 C11 -2.64(15) . . . . ?
C7 C8 C10 C14 -120.44(14) . . . . ?
C7 C8 C10 C20 114.95(16) . . . . ?
C8 N1 C15 C14 -7.3(2) . . . . ?
C8 N1 C15 C16 173.22(18) . . . . ?
C8 C7 C12 C11 -65.79(14) . . . . ?
C8 C7 C13 C11 66.04(14) . . . . ?
C8 C10 C11 C12 -41.95(16) . . . . ?
C8 C10 C11 C13 47.04(15) . . . . ?
C8 C10 C11 C23 178.36(14) . . . . ?
C8 C10 C14 C15 0.96(18) . . . . ?
C8 C10 C14 C19 -175.00(19) . . . . ?
C8 C10 C20 C21 -157.71(15) . . . . ?
C9 C8 C10 C11 -124.93(16) . . . . ?
C9 C8 C10 C14 117.28(17) . . . . ?
C9 C8 C10 C20 -7.3(2) . . . . ?
C10 C11 C12 C7 65.84(14) . . . . ?
C10 C11 C13 C7 -68.86(14) . . . . ?
C10 C11 C23 O1 145.55(17) . . . . ?
C10 C11 C23 C22 -35.3(2) . . . . ?
C10 C14 C15 N1 3.8(2) . . . . ?
C10 C14 C15 C16 -176.72(17) . . . . ?
C10 C14 C19 C18 175.41(18) . . . . ?
C10 C20 C21 C22 23.4(2) . . . . ?
C10 C20 C21 C24 -158.36(16) . . . . ?
C11 C10 C14 C15 -104.28(17) . . . . ?
C11 C10 C14 C19 79.8(2) . . . . ?
C11 C10 C20 C21 -46.6(2) . . . . ?
C12 C7 C8 N1 -64.49(17) . . . . ?
C12 C7 C8 C9 170.27(15) . . . . ?
C12 C7 C8 C10 45.49(15) . . . . ?
C12 C7 C13 C11 -34.90(12) . . . . ?
C12 C11 C13 C7 35.40(12) . . . . ?
C12 C11 C23 O1 14.6(3) . . . . ?
C12 C11 C23 C22 -166.26(16) . . . . ?
C13 C7 C8 N1 -152.38(14) . . . . ?
C13 C7 C8 C9 82.38(17) . . . . ?
C13 C7 C8 C10 -42.40(15) . . . . ?
C13 C7 C12 C11 35.48(13) . . . . ?
C13 C11 C12 C7 -35.29(13) . . . . ?
C13 C11 C23 O1 -92.5(2) . . . . ?
C13 C11 C23 C22 86.7(2) . . . . ?
C14 C10 C11 C12 66.44(18) . . . . ?
C14 C10 C11 C13 155.44(15) . . . . ?
C14 C10 C11 C23 -73.2(2) . . . . ?
C14 C10 C20 C21 82.31(19) . . . . ?
C14 C15 C16 C17 0.8(3) . . . . ?
C15 N1 C8 C7 113.66(16) . . . . ?
C15 N1 C8 C9 -119.22(17) . . . . ?
C15 N1 C8 C10 7.38(18) . . . . ?
C15 C14 C19 C18 -0.2(3) . . . . ?
C15 C16 C17 C18 -0.9(3) . . . . ?
C16 C17 C18 C19 0.5(3) . . . . ?
C17 C18 C19 C14 0.1(3) . . . . ?
C19 C14 C15 N1 -179.81(16) . . . . ?
C19 C14 C15 C16 -0.3(3) . . . . ?
C20 C10 C11 C12 -166.07(14) . . . . ?
C20 C10 C11 C13 -77.07(16) . . . . ?
C20 C10 C11 C23 54.2(2) . . . . ?
C20 C10 C14 C15 129.53(16) . . . . ?
C20 C10 C14 C19 -46.4(3) . . . . ?
C20 C21 C22 C23 -3.4(3) . . . . ?
C20 C21 C22 C27 177.92(17) . . . . ?
C20 C21 C24 C25 -178.38(17) . . . . ?
C21 C22 C23 O1 -171.75(17) . . . . ?
C21 C22 C23 C11 9.1(2) . . . . ?
C21 C22 C27 C26 0.6(3) . . . . ?
C21 C24 C25 C26 0.3(3) . . . . ?
C22 C21 C24 C25 -0.1(3) . . . . ?
C23 C11 C12 C7 -159.14(18) . . . . ?
C23 C11 C13 C7 162.82(17) . . . . ?
C23 C22 C27 C26 -178.13(16) . . . . ?
C24 C21 C22 C23 178.34(16) . . . . ?
C24 C21 C22 C27 -0.4(3) . . . . ?
C24 C25 C26 O2 -179.65(17) . . . . ?
C24 C25 C26 C27 0.0(3) . . . . ?
C25 C26 C27 C22 -0.4(3) . . . . ?
C27 C22 C23 O1 7.0(3) . . . . ?
C27 C22 C23 C11 -172.17(16) . . . . ?
C28 O2 C26 C25 -178.21(16) . . . . ?
C28 O2 C26 C27 2.2(3) . . . . ?
O4 C47 C48 C49 179.14(18) . . . . ?
N2 C29 C30 C31 175.60(18) . . . . ?
N2 C29 C34 C33 -175.68(16) . . . . ?
N2 C29 C34 C35 3.9(2) . . . . ?
N2 C36 C38 C39 -155.69(14) . . . . ?
N2 C36 C38 C41 -67.58(17) . . . . ?
N2 C36 C38 C51 67.9(2) . . . . ?
C29 N2 C36 C35 3.33(18) . . . . ?
C29 N2 C36 C37 -123.92(16) . . . . ?
C29 N2 C36 C38 109.15(17) . . . . ?
C29 C30 C31 C32 0.1(3) . . . . ?
C29 C34 C35 C36 -1.60(19) . . . . ?
C29 C34 C35 C40 -107.18(18) . . . . ?
C29 C34 C35 C42 126.60(17) . . . . ?
C30 C29 C34 C33 1.9(3) . . . . ?
C30 C29 C34 C35 -178.50(16) . . . . ?
C30 C31 C32 C33 1.1(3) . . . . ?
C31 C32 C33 C34 -0.8(3) . . . . ?
C32 C33 C34 C29 -0.7(3) . . . . ?
C32 C33 C34 C35 179.85(18) . . . . ?
C33 C34 C35 C36 177.91(19) . . . . ?
C33 C34 C35 C40 72.3(2) . . . . ?
C33 C34 C35 C42 -53.9(3) . . . . ?
C34 C29 C30 C31 -1.6(3) . . . . ?
C34 C35 C36 N2 -1.01(17) . . . . ?
C34 C35 C36 C37 121.20(17) . . . . ?
C34 C35 C36 C38 -116.21(14) . . . . ?
C34 C35 C40 C39 151.98(15) . . . . ?
C34 C35 C40 C41 63.14(19) . . . . ?
C34 C35 C40 C45 -76.1(2) . . . . ?
C34 C35 C42 C43 79.0(2) . . . . ?
C35 C36 C38 C39 -45.56(16) . . . . ?
C35 C36 C38 C41 42.54(16) . . . . ?
C35 C36 C38 C51 178.00(15) . . . . ?
C35 C40 C41 C38 66.73(14) . . . . ?
C35 C40 C45 O3 151.36(17) . . . . ?
C35 C40 C45 C44 -28.9(2) . . . . ?
C35 C42 C43 C44 28.8(3) . . . . ?
C35 C42 C43 C49 -152.49(18) . . . . ?
C36 N2 C29 C30 177.90(17) . . . . ?
C36 N2 C29 C34 -4.6(2) . . . . ?
C36 C35 C40 C39 43.74(16) . . . . ?
C36 C35 C40 C41 -45.10(16) . . . . ?
C36 C35 C40 C45 175.70(15) . . . . ?
C36 C35 C42 C43 -161.32(16) . . . . ?
C36 C38 C39 C40 67.25(14) . . . . ?
C36 C38 C41 C40 -65.30(14) . . . . ?
C36 C38 C51 C52 107.4(2) . . . . ?
C36 C38 C51 C56 -74.1(2) . . . . ?
C37 C36 C38 C39 79.72(18) . . . . ?
C37 C36 C38 C41 167.83(15) . . . . ?
C37 C36 C38 C51 -56.7(2) . . . . ?
C38 C39 C40 C35 -67.37(14) . . . . ?
C38 C39 C40 C41 35.26(12) . . . . ?
C38 C39 C40 C45 162.83(17) . . . . ?
C38 C51 C52 C53 178.05(18) . . . . ?
C38 C51 C56 C55 -178.78(19) . . . . ?
C39 C38 C41 C40 35.36(13) . . . . ?
C39 C38 C51 C52 -19.2(3) . . . . ?
C39 C38 C51 C56 159.25(18) . . . . ?
C39 C40 C41 C38 -35.19(12) . . . . ?
C39 C40 C45 O3 -85.2(2) . . . . ?
C39 C40 C45 C44 94.5(2) . . . . ?
C40 C35 C36 N2 116.19(15) . . . . ?
C40 C35 C36 C37 -121.60(17) . . . . ?
C40 C35 C36 C38 0.99(16) . . . . ?
C40 C35 C42 C43 -49.4(2) . . . . ?
C41 C38 C39 C40 -34.85(12) . . . . ?
C41 C38 C51 C52 -125.58(19) . . . . ?
C41 C38 C51 C56 52.9(2) . . . . ?
C41 C40 C45 O3 21.7(3) . . . . ?
C41 C40 C45 C44 -158.60(17) . . . . ?
C42 C35 C36 N2 -125.69(17) . . . . ?
C42 C35 C36 C37 -3.5(2) . . . . ?
C42 C35 C36 C38 119.11(17) . . . . ?
C42 C35 C40 C39 -80.40(17) . . . . ?
C42 C35 C40 C41 -169.24(15) . . . . ?
C42 C35 C40 C45 51.6(2) . . . . ?
C42 C43 C44 C45 -5.4(3) . . . . ?
C42 C43 C44 C46 176.72(18) . . . . ?
C42 C43 C49 C48 -177.43(18) . . . . ?
C43 C44 C45 O3 -175.32(18) . . . . ?
C43 C44 C45 C40 5.0(3) . . . . ?
C43 C44 C46 C47 0.7(3) . . . . ?
C44 C43 C49 C48 1.4(3) . . . . ?
C44 C46 C47 O4 -179.92(18) . . . . ?
C44 C46 C47 C48 1.4(3) . . . . ?
C45 C40 C41 C38 -158.58(18) . . . . ?
C45 C44 C46 C47 -177.27(17) . . . . ?
C46 C44 C45 O3 2.6(3) . . . . ?
C46 C44 C45 C40 -177.08(16) . . . . ?
C46 C47 C48 C49 -2.1(3) . . . . ?
C47 C48 C49 C43 0.7(3) . . . . ?
C49 C43 C44 C45 175.86(17) . . . . ?
C49 C43 C44 C46 -2.0(3) . . . . ?
C50 O4 C47 C46 6.0(3) . . . . ?
C50 O4 C47 C48 -175.26(18) . . . . ?
C51 C38 C39 C40 -159.29(17) . . . . ?
C51 C38 C41 C40 161.23(17) . . . . ?
C51 C52 C53 C54 1.0(3) . . . . ?
C52 C51 C56 C55 -0.2(3) . . . . ?
C52 C53 C54 C55 -0.7(3) . . . . ?
C53 C54 C55 C56 0.0(3) . . . . ?
C54 C55 C56 C51 0.5(3) . . . . ?
C56 C51 C52 C53 -0.5(3) . . . . ?
